data_8106411
loop_
_publ_author_name
'Li, Rong Fang'
'Liu, Xin Fang'
'Feng, Xun'

_publ_section_title
;
 Crystal structure of
 poly-[triaqua-(\m4-5&#x2032;-carboxy-[1,1&#x2032;-biphenyl]-2,3,3&#x2032;-tricarboxylate-\k6
 O 1,O 2:O 3,O 4:O 5:O 6)praseodymium(III), C16H13O11Pr
;
_journal_issue 1
_journal_name_full 'Zeitschrift f\"ur Kristallographie - New Crystal Structures'
_journal_page_first 3
_journal_page_last 5
_journal_paper_doi 10.1515/ncrs-2016-0071
_journal_volume 232
_journal_year 2017
_chemical_formula_moiety 'C16 H13 O11 Pr'
_chemical_formula_sum 'C16 H13 O11 Pr'
_chemical_formula_weight 522.17
_space_group_crystal_system triclinic
_space_group_IT_number 2
_space_group_name_Hall '-P 1'
_space_group_name_H-M_alt 'P -1'
_atom_sites_solution_hydrogens mixed
_cell_angle_alpha 94.137(2)
_cell_angle_beta 101.152(2)
_cell_angle_gamma 96.831(2)
_cell_formula_units_Z 2
_cell_length_a 6.9159(4)
_cell_length_b 10.8953(6)
_cell_length_c 11.6439(7)
_cell_measurement_reflns_used 9371
_cell_measurement_temperature 293(2)
_cell_measurement_theta_max 27.495
_cell_measurement_theta_min 3.030
_cell_volume 850.61(9)
_computing_cell_refinement 'SAINT v8.34A (Bruker, 2013)'
_computing_data_reduction 'SAINT v8.34A (Bruker, 2013)'
_computing_molecular_graphics 'Olex2 (Dolomanov et al., 2009)'
_computing_publication_material 'Olex2 (Dolomanov et al., 2009)'
_computing_structure_refinement 'ShelXL (Sheldrick, 2015)'
_computing_structure_solution 'ShelXT (Sheldrick, 2015)'
_diffrn_ambient_temperature 293(2)
_diffrn_measured_fraction_theta_full 0.999
_diffrn_measured_fraction_theta_max 0.998
_diffrn_measurement_device_type 'CCD area detector'
_diffrn_measurement_method 'phi and omega scans'
_diffrn_radiation_monochromator graphite
_diffrn_radiation_type MoK\a
_diffrn_radiation_wavelength 0.71073
_diffrn_reflns_av_R_equivalents 0.0655
_diffrn_reflns_av_unetI/netI 0.0481
_diffrn_reflns_Laue_measured_fraction_full 0.999
_diffrn_reflns_Laue_measured_fraction_max 0.998
_diffrn_reflns_limit_h_max 8
_diffrn_reflns_limit_h_min -8
_diffrn_reflns_limit_k_max 14
_diffrn_reflns_limit_k_min -14
_diffrn_reflns_limit_l_max 15
_diffrn_reflns_limit_l_min -15
_diffrn_reflns_number 16557
_diffrn_reflns_point_group_measured_fraction_full 0.999
_diffrn_reflns_point_group_measured_fraction_max 0.998
_diffrn_reflns_theta_full 25.242
_diffrn_reflns_theta_max 27.523
_diffrn_reflns_theta_min 3.030
_exptl_absorpt_coefficient_mu 2.927
_exptl_absorpt_correction_T_max 0.7456
_exptl_absorpt_correction_T_min 0.6641
_exptl_absorpt_correction_type multi-scan
_exptl_absorpt_process_details
;
SADABS-2012/1 (Bruker,2012) was used for absorption correction.
wR2(int) was 0.0685 before and 0.0531 after correction.
The Ratio of minimum to maximum transmission is 0.8907.
The \l/2 correction factor is 0.0015.
;
_exptl_crystal_colour olivine
_exptl_crystal_density_diffrn 2.039
_exptl_crystal_density_method 'not measured'
_exptl_crystal_description block
_exptl_crystal_F_000 512
_exptl_crystal_size_max 0.22
_exptl_crystal_size_mid 0.21
_exptl_crystal_size_min 0.2
_refine_diff_density_max 1.082
_refine_diff_density_min -0.887
_refine_diff_density_rms 0.145
_refine_ls_extinction_coef .
_refine_ls_extinction_method none
_refine_ls_goodness_of_fit_ref 1.069
_refine_ls_hydrogen_treatment constr
_refine_ls_matrix_type full
_refine_ls_number_parameters 253
_refine_ls_number_reflns 3889
_refine_ls_number_restraints 0
_refine_ls_restrained_S_all 1.069
_refine_ls_R_factor_all 0.0442
_refine_ls_R_factor_gt 0.0352
_refine_ls_shift/su_max 0.000
_refine_ls_shift/su_mean 0.000
_refine_ls_structure_factor_coef Fsqd
_refine_ls_weighting_details 'w=1/[\s^2^(Fo^2^)+(0.0212P)^2^+2.9812P] where P=(Fo^2^+2Fc^2^)/3'
_refine_ls_weighting_scheme calc
_refine_ls_wR_factor_gt 0.0704
_refine_ls_wR_factor_ref 0.0737
_reflns_Friedel_coverage 0.000
_reflns_Friedel_fraction_full .
_reflns_Friedel_fraction_max .
_reflns_number_gt 3448
_reflns_number_total 3889
_reflns_threshold_expression 'I > 2\s(I)'
_cod_data_source_file suppl_ncrs-2016-0071_suppl.cif
_cod_data_source_block ww
_cod_database_code 8106411
_shelx_space_group_comment
;
The symmetry employed for this shelxl refinement is uniquely defined
by the following loop, which should always be used as a source of
symmetry information in preference to the above space-group names.
They are only intended as comments.
;
_shelx_estimated_absorpt_t_max 0.592
_shelx_estimated_absorpt_t_min 0.565
_olex2_refinement_description
;
1. Fixed Uiso
 At 1.2 times of:
  All C(H) groups, H9A of O9
 At 1.5 times of:
  All O(H,H) groups, H9B of O9, H6 of O6
2.a Riding coordinates:
 O9(H9A,H9B), O10(H10A,H10B), O11(H11A,H11B)
2.b Aromatic/amide H refined with riding coordinates:
 C1(H1), C2(H2), C3(H3), C10(H10), C12(H12), C14(H14)
2.c Tetrahedral OH refined with riding coordinates:
 O6(H6)
;
_shelx_shelxl_version_number 2014/7
_olex2_submission_special_instructions 'No special instructions were received'

loop_
_space_group_symop_operation_xyz
'x, y, z'
'-x, -y, -z'

loop_
_atom_site_label
_atom_site_type_symbol
_atom_site_fract_x
_atom_site_fract_y
_atom_site_fract_z
_atom_site_U_iso_or_equiv
_atom_site_adp_type
_atom_site_occupancy
_atom_site_site_symmetry_order
_atom_site_calc_flag
_atom_site_refinement_flags_posn
_atom_site_refinement_flags_adp
_atom_site_refinement_flags_occupancy
_atom_site_disorder_assembly
_atom_site_disorder_group
Pr1 Pr 0.09008(4) 0.26740(2) 0.00558(2) 0.01812(8) Uani 1 1 d . . . . .
O1 O 0.2410(5) 0.2251(3) 0.2222(3) 0.0269(7) Uani 1 1 d . . . . .
O2 O 0.3050(5) 0.1032(3) 0.0796(2) 0.0251(7) Uani 1 1 d . . . . .
O3 O 0.0559(5) -0.0985(3) 0.1699(3) 0.0257(7) Uani 1 1 d . . . . .
O4 O 0.2508(5) -0.2308(3) 0.1234(3) 0.0303(8) Uani 1 1 d . . . A 1
O5 O 0.7096(5) 0.4981(3) 0.6597(3) 0.0325(8) Uani 1 1 d . . . A 1
O6 O 0.7897(5) 0.6652(3) 0.5691(3) 0.0299(7) Uani 1 1 d . . . A 1
H6 H 0.7873 0.7020 0.6327 0.045 Uiso 1 1 calc R . . A 1
O7 O 0.8840(5) 0.4012(3) 0.0803(3) 0.0271(7) Uani 1 1 d . . . A 1
O8 O 0.8960(5) 0.5961(3) 0.1519(3) 0.0270(7) Uani 1 1 d . . . A 1
O9 O 0.3894(7) 0.2694(5) -0.0822(5) 0.0769(16) Uani 1 1 d . . . B 1
H9A H 0.4998 0.2368 -0.0524 0.092 Uiso 1 1 d R . . B 1
H9B H 0.3692 0.3103 -0.1531 0.115 Uiso 1 1 d R . . B 1
O10 O 0.3172(5) 0.4630(3) 0.1079(3) 0.0337(8) Uani 1 1 d . . . C 1
H10A H 0.2810 0.5335 0.0680 0.051 Uiso 1 1 d R . . C 1
H10B H 0.3025 0.4749 0.1881 0.051 Uiso 1 1 d R . . C 1
O11 O -0.1324(5) 0.0997(3) 0.0835(3) 0.0289(7) Uani 1 1 d . . . D 1
H11A H -0.2683 0.0986 0.0444 0.043 Uiso 1 1 d R . . D 1
H11B H -0.1203 0.1184 0.1666 0.043 Uiso 1 1 d R . . D 1
C1 C 0.5218(7) -0.1327(4) 0.3403(4) 0.0273(10) Uani 1 1 d . . . A 1
H1 H 0.4959 -0.2189 0.3331 0.033 Uiso 1 1 calc R . . A 1
C2 C 0.6810(7) -0.0718(4) 0.4234(4) 0.0313(11) Uani 1 1 d . . . A 1
H2 H 0.7592 -0.1170 0.4741 0.038 Uiso 1 1 calc R . . A 1
C3 C 0.7240(7) 0.0553(4) 0.4313(4) 0.0280(10) Uani 1 1 d . . . A 1
H3 H 0.8308 0.0955 0.4880 0.034 Uiso 1 1 calc R . . A 1
C4 C 0.6104(6) 0.1248(4) 0.3561(4) 0.0220(9) Uani 1 1 d . . . A 1
C5 C 0.4442(6) 0.0648(4) 0.2742(4) 0.0188(8) Uani 1 1 d . . . A 1
C6 C 0.4007(6) -0.0651(4) 0.2674(4) 0.0195(9) Uani 1 1 d . . . A 1
C7 C 0.2236(6) -0.1343(4) 0.1822(4) 0.0213(9) Uani 1 1 d . . . A 1
C8 C 0.3225(6) 0.1353(4) 0.1876(4) 0.0208(9) Uani 1 1 d . . . A 1
C9 C 0.6733(6) 0.2613(4) 0.3590(4) 0.0200(9) Uani 1 1 d . . . A 1
C10 C 0.6886(6) 0.3400(4) 0.4600(4) 0.0216(9) Uani 1 1 d . . . A 1
H10 H 0.6596 0.3076 0.5274 0.026 Uiso 1 1 calc R . . A 1
C11 C 0.7470(6) 0.4673(4) 0.4620(4) 0.0196(9) Uani 1 1 d . . . A 1
C12 C 0.7976(6) 0.5159(4) 0.3639(4) 0.0198(9) Uani 1 1 d . . . A 1
H12 H 0.8345 0.6009 0.3646 0.024 Uiso 1 1 calc R . . A 1
C13 C 0.7930(6) 0.4367(4) 0.2642(3) 0.0180(8) Uani 1 1 d . . . A 1
C14 C 0.7269(6) 0.3098(4) 0.2615(4) 0.0203(9) Uani 1 1 d . . . A 1
H14 H 0.7191 0.2577 0.1935 0.024 Uiso 1 1 calc R . . A 1
C15 C 0.7472(6) 0.5443(4) 0.5736(4) 0.0205(9) Uani 1 1 d . . . A 1
C16 C 0.8627(6) 0.4815(4) 0.1587(4) 0.0185(8) Uani 1 1 d . . . A 1

loop_
_atom_site_aniso_label
_atom_site_aniso_U_11
_atom_site_aniso_U_22
_atom_site_aniso_U_33
_atom_site_aniso_U_23
_atom_site_aniso_U_13
_atom_site_aniso_U_12
Pr1 0.02196(13) 0.01361(12) 0.01874(12) 0.00020(8) 0.00534(9) 0.00115(8)
O1 0.0390(19) 0.0202(16) 0.0202(15) -0.0029(12) 0.0007(14) 0.0105(14)
O2 0.0348(18) 0.0218(16) 0.0182(15) 0.0012(12) 0.0047(13) 0.0040(13)
O3 0.0252(17) 0.0206(16) 0.0314(17) -0.0017(13) 0.0075(13) 0.0033(13)
O4 0.0236(17) 0.0231(17) 0.0409(19) -0.0133(14) 0.0027(14) 0.0061(13)
O5 0.048(2) 0.0305(18) 0.0183(16) -0.0002(13) 0.0083(15) 0.0027(15)
O6 0.044(2) 0.0219(16) 0.0223(16) -0.0040(13) 0.0075(14) 0.0018(14)
O7 0.0397(19) 0.0216(16) 0.0241(16) -0.0003(13) 0.0163(14) 0.0066(14)
O8 0.0396(19) 0.0204(16) 0.0223(16) 0.0051(12) 0.0099(14) 0.0011(13)
O9 0.066(3) 0.092(4) 0.107(4) 0.063(3) 0.059(3) 0.048(3)
O10 0.040(2) 0.0338(19) 0.0233(17) -0.0029(14) 0.0055(15) -0.0047(15)
O11 0.0324(18) 0.0249(17) 0.0294(17) -0.0004(13) 0.0104(14) -0.0003(13)
C1 0.034(3) 0.019(2) 0.030(2) 0.0035(19) 0.008(2) 0.0018(19)
C2 0.034(3) 0.024(2) 0.034(3) 0.011(2) -0.001(2) 0.007(2)
C3 0.027(2) 0.026(2) 0.026(2) 0.0014(19) -0.0016(19) -0.0029(19)
C4 0.026(2) 0.019(2) 0.021(2) -0.0003(17) 0.0076(18) -0.0020(17)
C5 0.022(2) 0.016(2) 0.019(2) 0.0006(16) 0.0058(16) 0.0017(16)
C6 0.021(2) 0.020(2) 0.018(2) 0.0026(16) 0.0066(17) 0.0003(16)
C7 0.026(2) 0.017(2) 0.021(2) 0.0048(17) 0.0062(17) -0.0006(17)
C8 0.023(2) 0.015(2) 0.023(2) -0.0006(16) 0.0038(17) -0.0031(16)
C9 0.019(2) 0.019(2) 0.020(2) 0.0000(16) 0.0009(16) 0.0004(16)
C10 0.026(2) 0.022(2) 0.016(2) 0.0028(17) 0.0039(17) -0.0010(17)
C11 0.021(2) 0.019(2) 0.018(2) -0.0013(16) 0.0039(17) 0.0021(16)
C12 0.020(2) 0.018(2) 0.021(2) -0.0014(16) 0.0046(17) 0.0011(16)
C13 0.017(2) 0.019(2) 0.017(2) 0.0022(16) 0.0047(16) -0.0012(16)
C14 0.022(2) 0.021(2) 0.016(2) -0.0037(16) 0.0048(16) -0.0023(17)
C15 0.018(2) 0.022(2) 0.019(2) -0.0018(17) -0.0002(16) 0.0018(16)
C16 0.018(2) 0.018(2) 0.021(2) 0.0015(16) 0.0048(16) 0.0035(16)

loop_
_atom_type_symbol
_atom_type_description
_atom_type_scat_dispersion_real
_atom_type_scat_dispersion_imag
_atom_type_scat_source
C C 0.0033 0.0016 'International Tables Vol C Tables 4.2.6.8 and 6.1.1.4'
H H 0.0000 0.0000 'International Tables Vol C Tables 4.2.6.8 and 6.1.1.4'
O O 0.0106 0.0060 'International Tables Vol C Tables 4.2.6.8 and 6.1.1.4'
Pr Pr -0.2180 2.8214 'International Tables Vol C Tables 4.2.6.8 and 6.1.1.4'

loop_
_geom_angle_atom_site_label_1
_geom_angle_atom_site_label_2
_geom_angle_atom_site_label_3
_geom_angle
_geom_angle_site_symmetry_1
_geom_angle_site_symmetry_3
O1 Pr1 C7 134.12(11) . 2
O1 Pr1 C8 25.18(10) . .
O2 Pr1 O1 50.09(9) . .
O2 Pr1 O3 83.56(9) . 2
O2 Pr1 O10 99.49(10) . .
O2 Pr1 O11 72.43(10) . .
O2 Pr1 C7 104.91(11) . 2
O2 Pr1 C8 24.92(10) . .
O3 Pr1 O1 125.80(9) 2 .
O3 Pr1 C7 25.34(10) 2 2
O3 Pr1 C8 105.03(10) 2 .
O4 Pr1 O1 135.00(11) 2 .
O4 Pr1 O2 127.09(10) 2 .
O4 Pr1 O3 50.78(9) 2 2
O4 Pr1 O10 133.37(11) 2 .
O4 Pr1 O11 70.07(11) 2 .
O4 Pr1 C7 25.53(11) 2 2
O4 Pr1 C8 136.32(11) 2 .
O7 Pr1 O1 89.47(10) 1_455 .
O7 Pr1 O2 137.99(10) 1_455 .
O7 Pr1 O3 121.14(10) 1_455 2
O7 Pr1 O4 70.70(10) 1_455 2
O7 Pr1 O8 87.56(10) 1_455 2_665
O7 Pr1 O9 142.37(14) 1_455 .
O7 Pr1 O10 72.89(11) 1_455 .
O7 Pr1 O11 82.49(10) 1_455 .
O7 Pr1 C7 95.85(12) 1_455 2
O7 Pr1 C8 114.02(11) 1_455 .
O8 Pr1 O1 146.76(10) 2_665 .
O8 Pr1 O2 131.66(10) 2_665 .
O8 Pr1 O3 83.11(10) 2_665 2
O8 Pr1 O4 74.39(11) 2_665 2
O8 Pr1 O9 64.61(13) 2_665 .
O8 Pr1 O10 75.94(10) 2_665 .
O8 Pr1 O11 144.42(11) 2_665 .
O8 Pr1 C7 79.09(11) 2_665 2
O8 Pr1 C8 145.86(11) 2_665 .
O9 Pr1 O1 100.23(14) . .
O9 Pr1 O2 67.61(12) . .
O9 Pr1 O3 81.99(15) . 2
O9 Pr1 O4 120.35(15) . 2
O9 Pr1 O10 75.94(16) . .
O9 Pr1 O11 134.83(13) . .
O9 Pr1 C7 102.60(16) . 2
O9 Pr1 C8 83.45(14) . .
O10 Pr1 O1 71.57(10) . .
O10 Pr1 O3 154.45(10) . 2
O10 Pr1 O11 131.91(10) . .
O10 Pr1 C7 152.91(11) . 2
O10 Pr1 C8 85.26(11) . .
O11 Pr1 O1 67.49(10) . .
O11 Pr1 O3 73.33(10) . 2
O11 Pr1 C7 68.14(11) . 2
O11 Pr1 C8 67.84(11) . .
C7 Pr1 C8 121.70(11) 2 .
C8 O1 Pr1 92.5(2) . .
C8 O2 Pr1 96.4(3) . .
C7 O3 Pr1 91.6(2) . 2
C7 O4 Pr1 95.9(3) . 2
C15 O6 H6 109.5 . .
C16 O7 Pr1 149.0(3) . 1_655
C16 O8 Pr1 136.4(3) . 2_665
Pr1 O9 H9A 125.3 . .
Pr1 O9 H9B 109.4 . .
H9A O9 H9B 125.3 . .
Pr1 O10 H10A 109.4 . .
Pr1 O10 H10B 109.4 . .
H10A O10 H10B 109.5 . .
Pr1 O11 H11A 109.4 . .
Pr1 O11 H11B 109.4 . .
H11A O11 H11B 109.5 . .
C2 C1 H1 120.0 . .
C2 C1 C6 120.0(4) . .
C6 C1 H1 120.0 . .
C1 C2 H2 119.9 . .
C3 C2 C1 120.2(4) . .
C3 C2 H2 119.9 . .
C2 C3 H3 119.5 . .
C2 C3 C4 121.0(4) . .
C4 C3 H3 119.5 . .
C3 C4 C5 119.5(4) . .
C3 C4 C9 119.6(4) . .
C5 C4 C9 120.9(4) . .
C4 C5 C6 119.0(4) . .
C4 C5 C8 121.3(4) . .
C6 C5 C8 119.5(4) . .
C1 C6 C5 120.3(4) . .
C1 C6 C7 118.3(4) . .
C5 C6 C7 121.4(4) . .
O3 C7 Pr1 63.0(2) . 2
O3 C7 O4 121.3(4) . .
O3 C7 C6 121.6(4) . .
O4 C7 Pr1 58.6(2) . 2
O4 C7 C6 117.1(4) . .
C6 C7 Pr1 172.8(3) . 2
O1 C8 Pr1 62.3(2) . .
O1 C8 C5 120.8(4) . .
O2 C8 Pr1 58.7(2) . .
O2 C8 O1 121.0(4) . .
O2 C8 C5 118.2(4) . .
C5 C8 Pr1 176.8(3) . .
C10 C9 C4 121.1(4) . .
C14 C9 C4 119.9(4) . .
C14 C9 C10 118.9(4) . .
C9 C10 H10 119.6 . .
C9 C10 C11 120.8(4) . .
C11 C10 H10 119.6 . .
C10 C11 C15 116.2(4) . .
C12 C11 C10 120.1(4) . .
C12 C11 C15 123.6(4) . .
C11 C12 H12 120.3 . .
C11 C12 C13 119.4(4) . .
C13 C12 H12 120.3 . .
C12 C13 C14 119.9(4) . .
C12 C13 C16 122.2(4) . .
C14 C13 C16 117.9(3) . .
C9 C14 C13 120.7(4) . .
C9 C14 H14 119.7 . .
C13 C14 H14 119.7 . .
O5 C15 O6 123.8(4) . .
O5 C15 C11 121.9(4) . .
O6 C15 C11 114.3(4) . .
O7 C16 C13 117.9(4) . .
O8 C16 O7 123.1(4) . .
O8 C16 C13 119.0(3) . .

loop_
_geom_bond_atom_site_label_1
_geom_bond_atom_site_label_2
_geom_bond_distance
_geom_bond_site_symmetry_2
Pr1 O1 2.632(3) .
Pr1 O2 2.552(3) .
Pr1 O3 2.607(3) 2
Pr1 O4 2.508(3) 2
Pr1 O7 2.388(3) 1_455
Pr1 O8 2.452(3) 2_665
Pr1 O9 2.478(4) .
Pr1 O10 2.558(3) .
Pr1 O11 2.576(3) .
Pr1 C7 2.924(4) 2
Pr1 C8 2.969(4) .
O1 C8 1.264(5) .
O2 C8 1.259(5) .
O3 Pr1 2.607(3) 2
O3 C7 1.252(5) .
O4 Pr1 2.508(3) 2
O4 C7 1.267(5) .
O5 C15 1.212(5) .
O6 H6 0.8200 .
O6 C15 1.323(5) .
O7 Pr1 2.388(3) 1_655
O7 C16 1.260(5) .
O8 Pr1 2.452(3) 2_665
O8 C16 1.253(5) .
O9 H9A 0.9001 .
O9 H9B 0.9599 .
O10 H10A 0.9600 .
O10 H10B 0.9600 .
O11 H11A 0.9600 .
O11 H11B 0.9600 .
C1 H1 0.9300 .
C1 C2 1.382(6) .
C1 C6 1.388(6) .
C2 H2 0.9300 .
C2 C3 1.374(6) .
C3 H3 0.9300 .
C3 C4 1.389(6) .
C4 C5 1.401(6) .
C4 C9 1.496(6) .
C5 C6 1.405(6) .
C5 C8 1.501(6) .
C6 C7 1.502(6) .
C7 Pr1 2.924(4) 2
C9 C10 1.383(6) .
C9 C14 1.381(6) .
C10 H10 0.9300 .
C10 C11 1.395(6) .
C11 C12 1.381(6) .
C11 C15 1.494(5) .
C12 H12 0.9300 .
C12 C13 1.389(5) .
C13 C14 1.400(6) .
C13 C16 1.496(6) .
C14 H14 0.9300 .

loop_
_geom_torsion_atom_site_label_1
_geom_torsion_atom_site_label_2
_geom_torsion_atom_site_label_3
_geom_torsion_atom_site_label_4
_geom_torsion
_geom_torsion_site_symmetry_1
_geom_torsion_site_symmetry_2
_geom_torsion_site_symmetry_3
_geom_torsion_site_symmetry_4
Pr1 O1 C8 O2 -0.1(4) . . . .
Pr1 O1 C8 C5 179.3(3) . . . .
Pr1 O2 C8 O1 0.1(4) . . . .
Pr1 O2 C8 C5 -179.3(3) . . . .
Pr1 O3 C7 O4 -6.5(4) 2 . . .
Pr1 O3 C7 C6 173.8(3) 2 . . .
Pr1 O4 C7 O3 6.8(4) 2 . . .
Pr1 O4 C7 C6 -173.5(3) 2 . . .
Pr1 O7 C16 O8 92.7(6) 1_655 . . .
Pr1 O7 C16 C13 -87.7(6) 1_655 . . .
Pr1 O8 C16 O7 22.6(7) 2_665 . . .
Pr1 O8 C16 C13 -157.0(3) 2_665 . . .
C1 C2 C3 C4 -0.5(7) . . . .
C1 C6 C7 O3 134.0(4) . . . .
C1 C6 C7 O4 -45.7(6) . . . .
C2 C1 C6 C5 2.8(7) . . . .
C2 C1 C6 C7 -177.1(4) . . . .
C2 C3 C4 C5 2.8(7) . . . .
C2 C3 C4 C9 -173.9(4) . . . .
C3 C4 C5 C6 -2.3(6) . . . .
C3 C4 C5 C8 -177.2(4) . . . .
C3 C4 C9 C10 -60.8(6) . . . .
C3 C4 C9 C14 116.0(5) . . . .
C4 C5 C6 C1 -0.5(6) . . . .
C4 C5 C6 C7 179.4(4) . . . .
C4 C5 C8 O1 -58.2(6) . . . .
C4 C5 C8 O2 121.3(4) . . . .
C4 C9 C10 C11 -179.9(4) . . . .
C4 C9 C14 C13 -177.7(4) . . . .
C5 C4 C9 C10 122.6(5) . . . .
C5 C4 C9 C14 -60.7(6) . . . .
C5 C6 C7 O3 -45.8(6) . . . .
C5 C6 C7 O4 134.4(4) . . . .
C6 C1 C2 C3 -2.3(7) . . . .
C6 C5 C8 O1 126.9(4) . . . .
C6 C5 C8 O2 -53.6(5) . . . .
C8 C5 C6 C1 174.6(4) . . . .
C8 C5 C6 C7 -5.5(6) . . . .
C9 C4 C5 C6 174.3(4) . . . .
C9 C4 C5 C8 -0.6(6) . . . .
C9 C10 C11 C12 -2.4(6) . . . .
C9 C10 C11 C15 176.6(4) . . . .
C10 C9 C14 C13 -0.9(6) . . . .
C10 C11 C12 C13 -1.1(6) . . . .
C10 C11 C15 O5 4.1(6) . . . .
C10 C11 C15 O6 -175.4(4) . . . .
C11 C12 C13 C14 3.5(6) . . . .
C11 C12 C13 C16 -174.6(4) . . . .
C12 C11 C15 O5 -177.0(4) . . . .
C12 C11 C15 O6 3.5(6) . . . .
C12 C13 C14 C9 -2.5(6) . . . .
C12 C13 C16 O7 168.6(4) . . . .
C12 C13 C16 O8 -11.8(6) . . . .
C14 C9 C10 C11 3.4(6) . . . .
C14 C13 C16 O7 -9.5(6) . . . .
C14 C13 C16 O8 170.1(4) . . . .
C15 C11 C12 C13 180.0(4) . . . .
C16 C13 C14 C9 175.6(4) . . . .
